data_7151128
loop_
_publ_author_name
'Davies, Stephen G.'
'Garner, A. Christopher'
'Goddard, Euan C.'
'Kruchinin, Dennis'
'Roberts, Paul M.'
'Smith, Andrew D.'
'Rodriguez-Solla, Humberto'
'Thomson, James E.'
'Toms, Steven M.'

_publ_section_title
;
 Asymmetric synthesis of 3,4-anti- and 3,4-syn-substituted
 aminopyrrolidines via lithium amide conjugate addition.
;
_journal_issue 12
_journal_name_full 'Organic &amp; biomolecular chemistry'
_journal_page_first 1961
_journal_page_last 1969
_journal_paper_doi 10.1039/b704932c
_journal_volume 5
_journal_year 2007
_chemical_absolute_configuration unk
_chemical_compound_source
;
?
;
_chemical_formula_moiety ' C26 H28 N2 O1 '
_chemical_formula_sum 'C26 H28 N2 O'
_chemical_formula_weight 384.52
_chemical_melting_point ?
_chemical_name_systematic
;
?
;
_space_group_IT_number 4
_symmetry_cell_setting monoclinic
_symmetry_space_group_name_Hall 'P 2yb'
_symmetry_space_group_name_H-M 'P 1 21 1'
_atom_sites_solution_hydrogens geom
_atom_sites_solution_primary direct
_audit_creation_date 05-05-01
_audit_creation_method CRYSTALS_ver_12-03-99
_cell_angle_alpha 90
_cell_angle_beta 98.2945(16)
_cell_angle_gamma 90
_cell_formula_units_Z 4
_cell_length_a 9.5595(2)
_cell_length_b 17.1047(5)
_cell_length_c 13.6097(3)
_cell_measurement_reflns_used 4221
_cell_measurement_temperature 190
_cell_measurement_theta_max 27
_cell_measurement_theta_min 5
_cell_volume 2202.08(9)
_computing_cell_refinement
;
Denzo/Scalepack (Otwinowski & Minor, 1996)
;
_computing_data_collection
;
COLLECT (Nonius BV, 1997)
;
_computing_data_reduction
;
Denzo/Scalepack (Otwinowski & Minor, 1996)
;
_computing_molecular_graphics
;
CAMERON (Watkin et al 1996)
;
_computing_publication_material
;
CRYSTALS (Watkin et al 2001)
;
_computing_structure_refinement
;
CRYSTALS (Watkin et al 2001)
;
_computing_structure_solution
;
SIR92 (Altomare et al, 1994)
;
_diffrn_ambient_temperature 190
_diffrn_measured_fraction_theta_full 0.985
_diffrn_measured_fraction_theta_max 0.970
_diffrn_measurement_device_type
;
Enraf Nonius Kappa CCD
;
_diffrn_measurement_method \w
_diffrn_radiation_monochromator graphite
_diffrn_radiation_type 'Mo K\a'
_diffrn_radiation_wavelength 0.71073
_diffrn_reflns_av_R_equivalents 0.02
_diffrn_reflns_limit_h_max 12
_diffrn_reflns_limit_h_min -12
_diffrn_reflns_limit_k_max 19
_diffrn_reflns_limit_k_min -22
_diffrn_reflns_limit_l_max 17
_diffrn_reflns_limit_l_min -17
_diffrn_reflns_number 8467
_diffrn_reflns_theta_full 24.393
_diffrn_reflns_theta_max 27.485
_diffrn_reflns_theta_min 5.129
_diffrn_standards_decay_% 0.00
_diffrn_standards_interval_count 0
_diffrn_standards_interval_time 0
_diffrn_standards_number 0
_exptl_absorpt_coefficient_mu 0.071
_exptl_absorpt_correction_T_max 0.99
_exptl_absorpt_correction_T_min 0.99
_exptl_absorpt_correction_type multi-scan
_exptl_absorpt_process_details
;
Denzo/Scalepack (Otwinowski & Minor, 1996)
;
_exptl_crystal_colour ' colourless '
_exptl_crystal_density_diffrn 1.160
_exptl_crystal_density_meas ?
_exptl_crystal_description ' block '
_exptl_crystal_F_000 824.000
_exptl_crystal_size_max 0.20
_exptl_crystal_size_mid 0.20
_exptl_crystal_size_min 0.20
_refine_diff_density_max 0.18
_refine_diff_density_min -0.16
_refine_ls_extinction_method None
_refine_ls_goodness_of_fit_ref 1.0904
_refine_ls_hydrogen_treatment constr
_refine_ls_matrix_type full
_refine_ls_number_parameters 523
_refine_ls_number_reflns 4299
_refine_ls_R_factor_all 0.0583
_refine_ls_R_factor_gt 0.0469
_refine_ls_shift/su_max 0.000191
_refine_ls_structure_factor_coef F
_refine_ls_weighting_details
;
Method = Prince modified Chebychev polynomial, (Watkin, 1994)
W = [weight] * [1-(deltaF/6*sigmaF)^2]^2

1.43 0.829 1.03
;
_refine_ls_weighting_scheme calc
_refine_ls_wR_factor_all 0.0748
_refine_ls_wR_factor_gt 0.0580
_refine_ls_wR_factor_ref 0.0580
_reflns_limit_h_max 12
_reflns_limit_h_min -12
_reflns_limit_k_max 22
_reflns_limit_k_min 0
_reflns_limit_l_max 17
_reflns_limit_l_min 0
_reflns_number_gt 4299
_reflns_number_total 5060
_reflns_threshold_expression I>1.50u(I)
_cod_data_source_file b704932c.txt
_cod_data_source_block CRYSTALS_cif
_cod_depositor_comments
;
The following automatic conversions were performed:
'_symmetry_cell_setting' value 'Monoclinic ' changed to 'monoclinic'
according to '/home/saulius/struct/CIF-dictionaries/cif_core.dic'
dictionary named 'cif_core.dic' version 2.4.1 from 2010-06-29.

Automatic conversion script
Id: cif_fix_enum 1527 2010-12-29 10:47:43Z saulius 

The following automatic conversions were performed:

'_chemical_melting_point' value 'not measured' was changed to '?' -
the value is undefined or not given.

Automatic conversion script
Id: cif_fix_values 1646 2011-03-28 12:23:43Z adriana 
;
_cod_original_sg_symbol_H-M 'P 1 21 1 '
_cod_original_formula_sum ' C26 H28 N2 O1 '
_cod_database_code 7151128

loop_
_symmetry_equiv_pos_as_xyz
x,y,z
-x,y+1/2,-z

loop_
_atom_site_label
_atom_site_type_symbol
_atom_site_fract_x
_atom_site_fract_y
_atom_site_fract_z
_atom_site_U_iso_or_equiv
_atom_site_occupancy
_atom_site_adp_type
_atom_site_attached_hydrogens
C1 C 0.7451(3) 0.24468(16) -0.19753(18) 0.0454 1.0000 Uani .
N2 N 0.8241(2) 0.17987(14) -0.14660(15) 0.0468 1.0000 Uani .
C3 C 0.7469(3) 0.10495(18) -0.14822(19) 0.0524 1.0000 Uani .
C4 C 0.7187(3) 0.07500(15) -0.25520(18) 0.0461 1.0000 Uani .
C5 C 0.8322(3) 0.05983(17) -0.3049(2) 0.0555 1.0000 Uani .
C6 C 0.8136(4) 0.03835(18) -0.4037(2) 0.0632 1.0000 Uani .
C7 C 0.6777(4) 0.03198(19) -0.4554(2) 0.0667 1.0000 Uani .
C8 C 0.5639(3) 0.04392(18) -0.4069(2) 0.0650 1.0000 Uani .
C9 C 0.5825(3) 0.06539(16) -0.3068(2) 0.0537 1.0000 Uani .
C10 C 0.6144(4) 0.1066(3) -0.0969(2) 0.0808 1.0000 Uani .
C11 C 0.9067(3) 0.19924(19) -0.04990(19) 0.0540 1.0000 Uani .
C12 C 1.0295(2) 0.14372(17) -0.02378(18) 0.0486 1.0000 Uani .
C13 C 1.1263(3) 0.1334(2) -0.0898(2) 0.0576 1.0000 Uani .
C14 C 1.2407(3) 0.0833(2) -0.0655(2) 0.0665 1.0000 Uani .
C15 C 1.2596(3) 0.0443(2) 0.0237(3) 0.0684 1.0000 Uani .
C16 C 1.1653(3) 0.0547(2) 0.0899(2) 0.0644 1.0000 Uani .
C17 C 1.0503(3) 0.10465(18) 0.06628(19) 0.0536 1.0000 Uani .
C18 C 0.8370(2) 0.30191(16) -0.24674(19) 0.0460 1.0000 Uani .
C19 C 0.7409(3) 0.37311(16) -0.2646(2) 0.0499 1.0000 Uani .
N20 N 0.6457(2) 0.36948(14) -0.20111(18) 0.0534 1.0000 Uani .
C21 C 0.6586(3) 0.29999(19) -0.1388(2) 0.0562 1.0000 Uani .
O22 O 0.7481(2) 0.42464(12) -0.32684(18) 0.0630 1.0000 Uani .
C23 C 0.8908(3) 0.27137(16) -0.34087(18) 0.0481 1.0000 Uani .
C24 C 1.0489(2) 0.27236(15) -0.33613(16) 0.0417 1.0000 Uani .
C25 C 1.1225(3) 0.2039(2) -0.3505(2) 0.0625 1.0000 Uani .
C26 C 1.2668(4) 0.2052(3) -0.3488(3) 0.0923 1.0000 Uani .
C27 C 1.3402(4) 0.2732(5) -0.3325(3) 0.1131 1.0000 Uani .
C28 C 1.2695(5) 0.3421(4) -0.3180(4) 0.1077 1.0000 Uani .
C29 C 1.1248(4) 0.3415(2) -0.3198(3) 0.0697 1.0000 Uani .
C30 C 0.4867(2) 0.19371(15) 0.29074(17) 0.0420 1.0000 Uani .
N31 N 0.4148(2) 0.26441(13) 0.24900(16) 0.0464 1.0000 Uani .
C32 C 0.4266(3) 0.33255(16) 0.3164(2) 0.0522 1.0000 Uani .
C33 C 0.5764(3) 0.36585(15) 0.3231(2) 0.0526 1.0000 Uani .
C34 C 0.6265(4) 0.38514(19) 0.2349(2) 0.0648 1.0000 Uani .
C35 C 0.7604(5) 0.4168(2) 0.2364(4) 0.0905 1.0000 Uani .
C36 C 0.8464(5) 0.4297(2) 0.3252(5) 0.1003 1.0000 Uani .
C37 C 0.7977(5) 0.4115(2) 0.4132(4) 0.0926 1.0000 Uani .
C38 C 0.6629(4) 0.37972(19) 0.4120(3) 0.0685 1.0000 Uani .
C39 C 0.3792(4) 0.3167(2) 0.4173(3) 0.0683 1.0000 Uani .
C40 C 0.2699(3) 0.25195(17) 0.1989(2) 0.0545 1.0000 Uani .
C41 C 0.2278(3) 0.31153(18) 0.1184(2) 0.0546 1.0000 Uani .
C42 C 0.1089(3) 0.3580(2) 0.1190(2) 0.0624 1.0000 Uani .
C43 C 0.0685(4) 0.4114(2) 0.0428(3) 0.0742 1.0000 Uani .
C44 C 0.1449(5) 0.4188(3) -0.0337(3) 0.0842 1.0000 Uani .
C45 C 0.2634(5) 0.3731(3) -0.0355(3) 0.0990 1.0000 Uani .
C46 C 0.3053(4) 0.3200(3) 0.0398(3) 0.0796 1.0000 Uani .
C47 C 0.5344(3) 0.14176(16) 0.20960(17) 0.0447 1.0000 Uani .
C48 C 0.5084(2) 0.05855(15) 0.24018(17) 0.0442 1.0000 Uani .
N49 N 0.4341(2) 0.05951(13) 0.31670(15) 0.0470 1.0000 Uani .
C50 C 0.3997(3) 0.13721(16) 0.34973(19) 0.0497 1.0000 Uani .
O51 O 0.54443(19) -0.00102(11) 0.19851(15) 0.0530 1.0000 Uani .
C52 C 0.6837(3) 0.15633(17) 0.18453(18) 0.0503 1.0000 Uani .
C53 C 0.8051(2) 0.14492(17) 0.26773(17) 0.0468 1.0000 Uani .
C54 C 0.8654(3) 0.07132(18) 0.2861(2) 0.0542 1.0000 Uani .
C55 C 0.9830(3) 0.0618(2) 0.3582(2) 0.0626 1.0000 Uani .
C56 C 1.0394(3) 0.1247(2) 0.4133(2) 0.0630 1.0000 Uani .
C57 C 0.9796(3) 0.1973(2) 0.3978(2) 0.0637 1.0000 Uani .
C58 C 0.8634(3) 0.20799(19) 0.3241(2) 0.0562 1.0000 Uani .
H11 H 0.6784 0.2117 -0.2459 0.0594 1.0000 Uiso .
H31 H 0.8100 0.0652 -0.1090 0.0664 1.0000 Uiso .
H51 H 0.9307 0.0646 -0.2671 0.0679 1.0000 Uiso .
H61 H 0.8988 0.0273 -0.4385 0.0776 1.0000 Uiso .
H71 H 0.6647 0.0201 -0.5290 0.0838 1.0000 Uiso .
H81 H 0.4652 0.0364 -0.4438 0.0793 1.0000 Uiso .
H91 H 0.4993 0.0741 -0.2713 0.0656 1.0000 Uiso .
H101 H 0.5648 0.0548 -0.1007 0.1110 1.0000 Uiso .
H102 H 0.6386 0.1220 -0.0251 0.1110 1.0000 Uiso .
H103 H 0.5442 0.1471 -0.1300 0.1110 1.0000 Uiso .
H111 H 0.9438 0.2542 -0.0517 0.0695 1.0000 Uiso .
H112 H 0.8433 0.1964 0.0032 0.0695 1.0000 Uiso .
H131 H 1.1118 0.1620 -0.1554 0.0719 1.0000 Uiso .
H141 H 1.3113 0.0761 -0.1160 0.0829 1.0000 Uiso .
H151 H 1.3453 0.0078 0.0397 0.0783 1.0000 Uiso .
H161 H 1.1792 0.0263 0.1556 0.0772 1.0000 Uiso .
H171 H 0.9804 0.1127 0.1149 0.0654 1.0000 Uiso .
H181 H 0.9291 0.3131 -0.2027 0.0575 1.0000 Uiso .
H211 H 0.7106 0.3112 -0.0685 0.0717 1.0000 Uiso .
H212 H 0.5627 0.2775 -0.1287 0.0717 1.0000 Uiso .
H231 H 0.8489 0.3055 -0.3985 0.0623 1.0000 Uiso .
H232 H 0.8553 0.2167 -0.3539 0.0623 1.0000 Uiso .
H251 H 1.0686 0.1536 -0.3626 0.0780 1.0000 Uiso .
H261 H 1.3196 0.1550 -0.3587 0.1097 1.0000 Uiso .
H271 H 1.4453 0.2748 -0.3330 0.1248 1.0000 Uiso .
H281 H 1.3238 0.3928 -0.3058 0.1345 1.0000 Uiso .
H291 H 1.0738 0.3914 -0.3105 0.0910 1.0000 Uiso .
H301 H 0.5678 0.2152 0.3390 0.0548 1.0000 Uiso .
H321 H 0.3573 0.3737 0.2862 0.0668 1.0000 Uiso .
H341 H 0.5646 0.3752 0.1697 0.0821 1.0000 Uiso .
H351 H 0.7957 0.4267 0.1699 0.1179 1.0000 Uiso .
H361 H 0.9435 0.4545 0.3256 0.1226 1.0000 Uiso .
H371 H 0.8579 0.4222 0.4797 0.1095 1.0000 Uiso .
H381 H 0.6269 0.3661 0.4774 0.0818 1.0000 Uiso .
H391 H 0.3905 0.3654 0.4597 0.0916 1.0000 Uiso .
H392 H 0.4403 0.2744 0.4532 0.0916 1.0000 Uiso .
H393 H 0.2786 0.2997 0.4093 0.0916 1.0000 Uiso .
H401 H 0.2012 0.2549 0.2493 0.0685 1.0000 Uiso .
H402 H 0.2616 0.1977 0.1690 0.0685 1.0000 Uiso .
H421 H 0.0518 0.3523 0.1776 0.0801 1.0000 Uiso .
H431 H -0.0209 0.4435 0.0433 0.0896 1.0000 Uiso .
H441 H 0.1133 0.4586 -0.0886 0.1023 1.0000 Uiso .
H451 H 0.3242 0.3803 -0.0900 0.1253 1.0000 Uiso .
H461 H 0.3922 0.2859 0.0395 0.0958 1.0000 Uiso .
H471 H 0.4769 0.1563 0.1439 0.0553 1.0000 Uiso .
H501 H 0.4276 0.1433 0.4239 0.0637 1.0000 Uiso .
H502 H 0.2952 0.1486 0.3338 0.0637 1.0000 Uiso .
H521 H 0.6881 0.2107 0.1579 0.0627 1.0000 Uiso .
H522 H 0.6986 0.1185 0.1288 0.0627 1.0000 Uiso .
H541 H 0.8231 0.0244 0.2463 0.0708 1.0000 Uiso .
H551 H 1.0282 0.0080 0.3696 0.0793 1.0000 Uiso .
H561 H 1.1240 0.1167 0.4666 0.0773 1.0000 Uiso .
H571 H 1.0192 0.2439 0.4381 0.0788 1.0000 Uiso .
H581 H 0.8208 0.2616 0.3109 0.0681 1.0000 Uiso .
H491 H 0.3794 0.0055 0.3255 0.0500 1.0000 Uiso .
H201 H 0.5719 0.4046 -0.2052 0.0500 1.0000 Uiso .

loop_
_atom_site_aniso_label
_atom_site_aniso_U_11
_atom_site_aniso_U_22
_atom_site_aniso_U_33
_atom_site_aniso_U_23
_atom_site_aniso_U_13
_atom_site_aniso_U_12
C1 0.0376(11) 0.0531(14) 0.0441(12) -0.000(1) 0.0008(9) 0.003(1)
N2 0.039(1) 0.0577(13) 0.042(1) 0.0006(9) -0.0016(8) 0.0020(9)
C3 0.0435(12) 0.0662(16) 0.0451(12) 0.0141(12) -0.002(1) -0.0056(12)
C4 0.0461(12) 0.0417(12) 0.0478(12) 0.012(1) -0.002(1) -0.002(1)
C5 0.0506(14) 0.0532(15) 0.0606(14) 0.0083(13) 0.0009(11) 0.0004(12)
C6 0.0752(19) 0.0518(16) 0.0629(16) -0.0023(13) 0.0108(14) 0.0025(14)
C7 0.089(2) 0.0497(15) 0.0574(16) -0.0018(13) -0.0039(15) 0.0007(15)
C8 0.0676(18) 0.0536(16) 0.0647(16) 0.0037(14) -0.0219(14) -0.0047(14)
C9 0.0496(13) 0.0460(14) 0.0620(15) 0.0091(12) -0.0045(11) -0.0007(11)
C10 0.0625(18) 0.129(3) 0.0530(16) 0.0076(19) 0.0145(13) -0.022(2)
C11 0.0467(13) 0.0737(18) 0.0396(12) -0.0029(12) -0.0005(9) 0.0075(13)
C12 0.0368(11) 0.0627(15) 0.0436(12) -0.0031(12) -0.0028(9) -0.0016(11)
C13 0.0432(12) 0.078(2) 0.0501(13) 0.0061(14) 0.003(1) -0.0005(13)
C14 0.0409(13) 0.085(2) 0.0720(18) -0.0105(16) 0.0014(12) 0.0001(14)
C15 0.0513(15) 0.0671(19) 0.0772(19) -0.0102(16) -0.0231(14) 0.0053(14)
C16 0.0686(18) 0.0610(17) 0.0551(14) 0.0051(14) -0.0202(14) -0.0097(14)
C17 0.0514(13) 0.0663(16) 0.0400(12) -0.0008(12) -0.004(1) -0.0163(13)
C18 0.0366(11) 0.0513(14) 0.0496(12) -0.0097(11) 0.0043(9) -0.002(1)
C19 0.0432(12) 0.0470(14) 0.0596(14) -0.0124(12) 0.0083(11) -0.004(1)
N20 0.043(1) 0.0537(12) 0.0645(13) -0.0045(11) 0.010(1) 0.0049(9)
C21 0.0471(13) 0.0714(18) 0.0513(13) -0.0006(13) 0.0112(11) 0.0107(13)
O22 0.0673(12) 0.043(1) 0.0839(13) -0.003(1) 0.0279(11) -0.0017(9)
C23 0.0436(12) 0.0539(15) 0.0464(12) -0.0090(11) 0.0052(9) -0.0015(11)
C24 0.0400(11) 0.0486(13) 0.036(1) 0.0007(9) 0.0042(8) 0.003(1)
C25 0.0689(18) 0.0690(19) 0.0515(14) 0.0070(14) 0.0147(13) 0.0246(15)
C26 0.064(2) 0.156(4) 0.0566(18) -0.000(2) 0.0061(15) 0.052(3)
C27 0.0428(15) 0.241(7) 0.0549(18) -0.037(3) 0.0052(13) -0.004(3)
C28 0.076(2) 0.160(5) 0.093(3) -0.046(3) 0.032(2) -0.061(3)
C29 0.0677(19) 0.073(2) 0.0724(19) -0.0158(16) 0.0224(15) -0.0243(16)
C30 0.0423(11) 0.0432(12) 0.039(1) 0.0070(9) 0.0014(9) -0.002(1)
N31 0.045(1) 0.041(1) 0.0508(11) 0.0054(9) 0.0004(8) -0.0007(8)
C32 0.0576(15) 0.0424(13) 0.0575(14) 0.0042(11) 0.0114(12) -0.0011(11)
C33 0.0570(14) 0.0414(13) 0.0581(14) 0.0074(12) 0.0034(12) -0.0078(11)
C34 0.0695(18) 0.0545(16) 0.0702(17) 0.0207(14) 0.0088(14) -0.0089(14)
C35 0.081(2) 0.072(2) 0.123(3) 0.029(2) 0.030(2) -0.018(2)
C36 0.082(3) 0.065(2) 0.150(5) 0.011(3) 0.005(3) -0.034(2)
C37 0.086(3) 0.069(2) 0.113(3) -0.011(2) -0.021(2) -0.022(2)
C38 0.081(2) 0.0514(16) 0.0679(18) -0.0009(14) -0.0056(15) -0.0078(15)
C39 0.085(2) 0.0575(17) 0.0677(18) -0.0063(15) 0.0306(16) -0.0065(16)
C40 0.0442(13) 0.0488(14) 0.0671(16) 0.0086(12) -0.0037(11) -0.0006(11)
C41 0.0503(14) 0.0556(15) 0.0542(14) -0.0010(12) -0.0046(11) 0.0041(12)
C42 0.0626(16) 0.0590(17) 0.0635(16) 0.0062(14) 0.0025(13) 0.0118(14)
C43 0.077(2) 0.068(2) 0.074(2) 0.0076(16) -0.0031(16) 0.0229(16)
C44 0.099(3) 0.091(3) 0.0576(17) 0.0159(18) -0.0037(17) 0.027(2)
C45 0.110(3) 0.132(4) 0.0575(18) 0.026(2) 0.0195(19) 0.039(3)
C46 0.079(2) 0.101(3) 0.0591(17) 0.0111(19) 0.0111(15) 0.034(2)
C47 0.0469(12) 0.0493(13) 0.036(1) 0.005(1) 0.0006(9) 0.0006(11)
C48 0.034(1) 0.0499(13) 0.0453(11) 0.0030(11) -0.0065(9) -0.004(1)
N49 0.047(1) 0.0457(11) 0.048(1) 0.0049(9) 0.0042(8) -0.0042(9)
C50 0.0517(13) 0.0471(13) 0.0517(13) 0.0080(11) 0.012(1) -0.0010(11)
O51 0.0461(9) 0.050(1) 0.0621(11) -0.0039(9) 0.0036(8) 0.0010(8)
C52 0.0510(13) 0.0628(16) 0.0383(11) 0.0028(11) 0.010(1) -0.0046(12)
C53 0.0397(11) 0.0638(15) 0.0389(11) 0.0005(11) 0.0123(9) -0.0063(11)
C54 0.0488(13) 0.0643(17) 0.0508(13) -0.0060(13) 0.0110(11) 0.0035(12)
C55 0.0486(14) 0.083(2) 0.0563(15) 0.0013(15) 0.0063(11) 0.0117(14)
C56 0.0401(12) 0.095(2) 0.0530(14) -0.0019(15) 0.0047(11) -0.0038(14)
C57 0.0493(14) 0.081(2) 0.0604(16) -0.0086(16) 0.0047(12) -0.0159(15)
C58 0.0488(13) 0.0633(17) 0.0565(14) -0.0016(13) 0.0081(11) -0.0121(12)

loop_
_atom_type_symbol
_atom_type_scat_dispersion_real
_atom_type_scat_dispersion_imag
_atom_type_scat_Cromer_Mann_a1
_atom_type_scat_Cromer_Mann_b1
_atom_type_scat_Cromer_Mann_a2
_atom_type_scat_Cromer_Mann_b2
_atom_type_scat_Cromer_Mann_a3
_atom_type_scat_Cromer_Mann_b3
_atom_type_scat_Cromer_Mann_a4
_atom_type_scat_Cromer_Mann_b4
_atom_type_scat_Cromer_Mann_c
_atom_type_scat_source
'C ' 0.0033 0.0016 2.3100 20.8439 1.0200 10.2075 1.5886 0.5687 0.8650 51.6512 0.2156 International_Tables_Vol_IV_Table_2.2B
'H ' 0.0000 0.0000 0.4930 10.5109 0.3229 26.1257 0.1402 3.1424 0.0408 57.7998 0.0030 International_Tables_Vol_IV_Table_2.2B
'N ' 0.0061 0.0033 12.2126 0.0057 3.1322 9.8933 2.0125 28.9975 1.1663 0.5826 -11.5290 International_Tables_Vol_IV_Table_2.2B
'O ' 0.0106 0.0060 3.0485 13.2771 2.2868 5.7011 1.5463 0.3239 0.8670 32.9089 0.2508 International_Tables_Vol_IV_Table_2.2B

loop_
_geom_angle_atom_site_label_1
_geom_angle_site_symmetry_1
_geom_angle_atom_site_label_2
_geom_angle_site_symmetry_2
_geom_angle_atom_site_label_3
_geom_angle_site_symmetry_3
_geom_angle
_geom_angle_publ_flag
N2 . C1 . C18 . 113.7(2) yes
N2 . C1 . C21 . 119.8(2) yes
C18 . C1 . C21 . 102.6(2) yes
N2 . C1 . H11 . 96.835 no
C18 . C1 . H11 . 114.619 no
C21 . C1 . H11 . 109.876 no
C1 . N2 . C3 . 115.37(19) yes
C1 . N2 . C11 . 115.3(2) yes
C3 . N2 . C11 . 114.3(2) yes
N2 . C3 . C4 . 108.9(2) yes
N2 . C3 . C10 . 114.9(3) yes
C4 . C3 . C10 . 113.3(2) yes
N2 . C3 . H31 . 108.507 no
C4 . C3 . H31 . 106.718 no
C10 . C3 . H31 . 103.975 no
C3 . C4 . C5 . 119.0(2) yes
C3 . C4 . C9 . 122.8(2) yes
C5 . C4 . C9 . 118.2(2) yes
C4 . C5 . C6 . 121.7(3) yes
C4 . C5 . H51 . 118.383 no
C6 . C5 . H51 . 119.874 no
C5 . C6 . C7 . 119.6(3) yes
C5 . C6 . H61 . 120.227 no
C7 . C6 . H61 . 120.165 no
C6 . C7 . C8 . 119.6(3) yes
C6 . C7 . H71 . 119.348 no
C8 . C7 . H71 . 120.994 no
C7 . C8 . C9 . 120.8(3) yes
C7 . C8 . H81 . 119.413 no
C9 . C8 . H81 . 119.804 no
C4 . C9 . C8 . 120.0(3) yes
C4 . C9 . H91 . 119.277 no
C8 . C9 . H91 . 120.747 no
C3 . C10 . H101 . 112.151 no
C3 . C10 . H102 . 111.024 no
H101 . C10 . H102 . 108.662 no
C3 . C10 . H103 . 110.198 no
H101 . C10 . H103 . 107.460 no
H102 . C10 . H103 . 107.155 no
N2 . C11 . C12 . 111.5(2) yes
N2 . C11 . H111 . 109.524 no
C12 . C11 . H111 . 109.092 no
N2 . C11 . H112 . 109.252 no
C12 . C11 . H112 . 109.136 no
H111 . C11 . H112 . 108.255 no
C11 . C12 . C13 . 119.6(2) yes
C11 . C12 . C17 . 121.2(2) yes
C13 . C12 . C17 . 119.1(3) yes
C12 . C13 . C14 . 119.8(3) yes
C12 . C13 . H131 . 119.371 no
C14 . C13 . H131 . 120.790 no
C13 . C14 . C15 . 120.5(3) yes
C13 . C14 . H141 . 118.666 no
C15 . C14 . H141 . 120.806 no
C14 . C15 . C16 . 120.1(3) yes
C14 . C15 . H151 . 118.786 no
C16 . C15 . H151 . 121.129 no
C15 . C16 . C17 . 119.9(3) yes
C15 . C16 . H161 . 120.183 no
C17 . C16 . H161 . 119.919 no
C12 . C17 . C16 . 120.5(3) yes
C12 . C17 . H171 . 119.202 no
C16 . C17 . H171 . 120.281 no
C1 . C18 . C19 . 102.1(2) yes
C1 . C18 . C23 . 115.4(2) yes
C19 . C18 . C23 . 113.9(2) yes
C1 . C18 . H181 . 111.552 no
C19 . C18 . H181 . 113.421 no
C23 . C18 . H181 . 100.978 no
C18 . C19 . N20 . 108.0(2) yes
C18 . C19 . O22 . 126.1(2) yes
N20 . C19 . O22 . 125.9(3) yes
C19 . N20 . C21 . 113.8(2) yes
C19 . N20 . H201 . 120.922 no
C21 . N20 . H201 . 124.594 no
C1 . C21 . N20 . 101.8(2) yes
C1 . C21 . H211 . 111.698 no
N20 . C21 . H211 . 112.229 no
C1 . C21 . H212 . 113.280 no
N20 . C21 . H212 . 112.585 no
H211 . C21 . H212 . 105.465 no
C18 . C23 . C24 . 114.54(19) yes
C18 . C23 . H231 . 107.871 no
C24 . C23 . H231 . 108.032 no
C18 . C23 . H232 . 108.570 no
C24 . C23 . H232 . 109.349 no
H231 . C23 . H232 . 108.305 no
C23 . C24 . C25 . 120.6(3) yes
C23 . C24 . C29 . 121.0(2) yes
C25 . C24 . C29 . 118.4(3) yes
C24 . C25 . C26 . 120.5(4) yes
C24 . C25 . H251 . 119.070 no
C26 . C25 . H251 . 120.404 no
C25 . C26 . C27 . 120.6(4) yes
C25 . C26 . H261 . 119.991 no
C27 . C26 . H261 . 119.398 no
C26 . C27 . C28 . 120.0(3) yes
C26 . C27 . H271 . 120.942 no
C28 . C27 . H271 . 119.039 no
C27 . C28 . C29 . 119.9(4) yes
C27 . C28 . H281 . 120.161 no
C29 . C28 . H281 . 119.979 no
C24 . C29 . C28 . 120.6(4) yes
C24 . C29 . H291 . 119.631 no
C28 . C29 . H291 . 119.740 no
N31 . C30 . C47 . 111.72(19) yes
N31 . C30 . C50 . 117.0(2) yes
C47 . C30 . C50 . 104.2(2) yes
N31 . C30 . H301 . 102.988 no
C47 . C30 . H301 . 113.461 no
C50 . C30 . H301 . 107.748 no
C30 . N31 . C32 . 114.89(19) yes
C30 . N31 . C40 . 114.8(2) yes
C32 . N31 . C40 . 112.7(2) yes
N31 . C32 . C33 . 108.5(2) yes
N31 . C32 . C39 . 114.2(2) yes
C33 . C32 . C39 . 114.1(3) yes
N31 . C32 . H321 . 107.984 no
C33 . C32 . H321 . 108.517 no
C39 . C32 . H321 . 103.070 no
C32 . C33 . C34 . 118.1(3) yes
C32 . C33 . C38 . 123.4(3) yes
C34 . C33 . C38 . 118.4(3) yes
C33 . C34 . C35 . 120.7(3) yes
C33 . C34 . H341 . 119.087 no
C35 . C34 . H341 . 120.230 no
C34 . C35 . C36 . 120.5(4) yes
C34 . C35 . H351 . 118.163 no
C36 . C35 . H351 . 121.167 no
C35 . C36 . C37 . 119.5(4) yes
C35 . C36 . H361 . 119.890 no
C37 . C36 . H361 . 120.606 no
C36 . C37 . C38 . 120.2(4) yes
C36 . C37 . H371 . 120.870 no
C38 . C37 . H371 . 118.901 no
C33 . C38 . C37 . 120.7(4) yes
C33 . C38 . H381 . 119.110 no
C37 . C38 . H381 . 120.195 no
C32 . C39 . H391 . 110.215 no
C32 . C39 . H392 . 109.621 no
H391 . C39 . H392 . 107.829 no
C32 . C39 . H393 . 111.163 no
H391 . C39 . H393 . 108.939 no
H392 . C39 . H393 . 109.000 no
N31 . C40 . C41 . 112.0(2) yes
N31 . C40 . H401 . 109.726 no
C41 . C40 . H401 . 108.978 no
N31 . C40 . H402 . 109.467 no
C41 . C40 . H402 . 109.345 no
H401 . C40 . H402 . 107.211 no
C40 . C41 . C42 . 121.1(3) yes
C40 . C41 . C46 . 120.8(3) yes
C42 . C41 . C46 . 118.1(3) yes
C41 . C42 . C43 . 120.7(3) yes
C41 . C42 . H421 . 118.360 no
C43 . C42 . H421 . 120.952 no
C42 . C43 . C44 . 120.5(3) yes
C42 . C43 . H431 . 119.511 no
C44 . C43 . H431 . 119.916 no
C43 . C44 . C45 . 119.6(3) yes
C43 . C44 . H441 . 119.081 no
C45 . C44 . H441 . 121.339 no
C44 . C45 . C46 . 120.6(4) yes
C44 . C45 . H451 . 120.215 no
C46 . C45 . H451 . 119.088 no
C41 . C46 . C45 . 120.5(3) yes
C41 . C46 . H461 . 118.033 no
C45 . C46 . H461 . 121.479 no
C30 . C47 . C48 . 105.57(19) yes
C30 . C47 . C52 . 116.6(2) yes
C48 . C47 . C52 . 114.1(2) yes
C30 . C47 . H471 . 108.219 no
C48 . C47 . H471 . 112.643 no
C52 . C47 . H471 . 99.679 no
C47 . C48 . N49 . 109.1(2) yes
C47 . C48 . O51 . 125.5(2) yes
N49 . C48 . O51 . 125.3(2) yes
C48 . N49 . C50 . 114.8(2) yes
C48 . N49 . H491 . 113.289 no
C50 . N49 . H491 . 127.870 no
C30 . C50 . N49 . 104.14(19) yes
C30 . C50 . H501 . 111.367 no
N49 . C50 . H501 . 111.310 no
C30 . C50 . H502 . 110.599 no
N49 . C50 . H502 . 111.710 no
H501 . C50 . H502 . 107.753 no
C47 . C52 . C53 . 116.76(19) yes
C47 . C52 . H521 . 108.639 no
C53 . C52 . H521 . 108.859 no
C47 . C52 . H522 . 107.188 no
C53 . C52 . H522 . 107.480 no
H521 . C52 . H522 . 107.558 no
C52 . C53 . C54 . 120.3(2) yes
C52 . C53 . C58 . 121.0(3) yes
C54 . C53 . C58 . 118.6(2) yes
C53 . C54 . C55 . 120.3(3) yes
C53 . C54 . H541 . 119.650 no
C55 . C54 . H541 . 120.056 no
C54 . C55 . C56 . 120.4(3) yes
C54 . C55 . H551 . 119.692 no
C56 . C55 . H551 . 119.927 no
C55 . C56 . C57 . 120.2(3) yes
C55 . C56 . H561 . 119.581 no
C57 . C56 . H561 . 120.223 no
C56 . C57 . C58 . 120.0(3) yes
C56 . C57 . H571 . 121.050 no
C58 . C57 . H571 . 118.986 no
C53 . C58 . C57 . 120.5(3) yes
C53 . C58 . H581 . 119.124 no
C57 . C58 . H581 . 120.339 no

loop_
_geom_bond_atom_site_label_1
_geom_bond_site_symmetry_1
_geom_bond_atom_site_label_2
_geom_bond_site_symmetry_2
_geom_bond_distance
_geom_bond_publ_flag
C1 . N2 . 1.459(3) yes
C1 . C18 . 1.532(4) yes
C1 . C21 . 1.552(4) yes
C1 . H11 . 1.019 no
N2 . C3 . 1.477(4) yes
N2 . C11 . 1.471(3) yes
C3 . C4 . 1.530(4) yes
C3 . C10 . 1.532(4) yes
C3 . H31 . 1.009 no
C4 . C5 . 1.384(4) yes
C4 . C9 . 1.397(3) yes
C5 . C6 . 1.380(4) yes
C5 . H51 . 1.008 no
C6 . C7 . 1.390(5) yes
C6 . H61 . 1.017 no
C7 . C8 . 1.368(5) yes
C7 . H71 . 1.011 no
C8 . C9 . 1.397(4) yes
C8 . H81 . 1.011 no
C9 . H91 . 0.999 no
C10 . H101 . 1.003 no
C10 . H102 . 1.007 no
C10 . H103 . 1.022 no
C11 . C12 . 1.512(4) yes
C11 . H111 . 1.006 no
C11 . H112 . 1.009 no
C12 . C13 . 1.391(4) yes
C12 . C17 . 1.385(4) yes
C13 . C14 . 1.391(4) yes
C13 . H131 . 1.010 no
C14 . C15 . 1.373(5) yes
C14 . H141 . 1.038 no
C15 . C16 . 1.375(5) yes
C15 . H151 . 1.029 no
C16 . C17 . 1.392(5) yes
C16 . H161 . 1.010 no
C17 . H171 . 1.015 no
C18 . C19 . 1.524(4) yes
C18 . C23 . 1.539(3) yes
C18 . H181 . 1.010 no
C19 . N20 . 1.343(3) yes
C19 . O22 . 1.232(4) yes
N20 . C21 . 1.455(4) yes
N20 . H201 . 0.922 no
C21 . H211 . 1.031 no
C21 . H212 . 1.021 no
C23 . C24 . 1.504(3) yes
C23 . H231 . 1.013 no
C23 . H232 . 1.002 no
C24 . C25 . 1.394(4) yes
C24 . C29 . 1.388(4) yes
C25 . C26 . 1.377(5) yes
C25 . H251 . 1.004 no
C26 . C27 . 1.359(8) yes
C26 . H261 . 1.015 no
C27 . C28 . 1.388(9) yes
C27 . H271 . 1.006 no
C28 . C29 . 1.380(6) yes
C28 . H281 . 1.011 no
C29 . H291 . 1.000 no
C30 . N31 . 1.464(3) yes
C30 . C47 . 1.537(4) yes
C30 . C50 . 1.569(3) yes
C30 . H301 . 1.011 no
N31 . C32 . 1.477(4) yes
N31 . C40 . 1.469(3) yes
C32 . C33 . 1.531(4) yes
C32 . C39 . 1.531(4) yes
C32 . H321 . 1.013 no
C33 . C34 . 1.395(4) yes
C33 . C38 . 1.384(4) yes
C34 . C35 . 1.387(5) yes
C34 . H341 . 1.007 no
C35 . C36 . 1.378(7) yes
C35 . H351 . 1.025 no
C36 . C37 . 1.381(7) yes
C36 . H361 . 1.021 no
C37 . C38 . 1.397(6) yes
C37 . H371 . 1.016 no
C38 . H381 . 1.025 no
C39 . H391 . 1.011 no
C39 . H392 . 1.010 no
C39 . H393 . 0.996 no
C40 . C41 . 1.507(4) yes
C40 . H401 . 1.017 no
C40 . H402 . 1.012 no
C41 . C42 . 1.388(4) yes
C41 . C46 . 1.394(5) yes
C42 . C43 . 1.395(5) yes
C42 . H421 . 1.034 no
C43 . C44 . 1.361(6) yes
C43 . H431 . 1.017 no
C44 . C45 . 1.380(6) yes
C44 . H441 . 1.024 no
C45 . C46 . 1.385(6) yes
C45 . H451 . 1.014 no
C46 . H461 . 1.015 no
C47 . C48 . 1.514(4) yes
C47 . C52 . 1.535(4) yes
C47 . H471 . 1.011 no
C48 . N49 . 1.343(3) yes
C48 . O51 . 1.239(3) yes
N49 . C50 . 1.456(4) yes
N49 . H491 . 1.076 no
C50 . H501 . 1.012 no
C50 . H502 . 1.010 no
C52 . C53 . 1.513(4) yes
C52 . H521 . 1.001 no
C52 . H522 . 1.023 no
C53 . C54 . 1.392(4) yes
C53 . C58 . 1.393(4) yes
C54 . C55 . 1.391(4) yes
C54 . H541 . 1.019 no
C55 . C56 . 1.377(5) yes
C55 . H551 . 1.019 no
C56 . C57 . 1.371(5) yes
C56 . H561 . 1.015 no
C57 . C58 . 1.396(4) yes
C57 . H571 . 1.009 no
C58 . H581 . 1.010 no
